data_4115502
loop_
_publ_author_name
'K. Travis Holman'
'Stephen M. Martin'
'Daniel P. Parker'
'Michael D. Ward'

_publ_section_title
;
 The Generality of Architectural Isomerism in Designer Inclusion
 Frameworks
;
_journal_name_full 'Journal of the American Chemical Society'
_journal_page_first 4421
_journal_page_last 4431
_journal_paper_doi 10.1021/ja0030257
_journal_volume 123
_journal_year 2001
_chemical_formula_sum 'C12 H18 N3 O3 S'
_chemical_formula_weight 284.35
_chemical_name_common 'bis(guanidinium)-1,4-benzenedisulfonate, o-xylene clathrate'
_chemical_name_systematic
; 
 ? 
;
_space_group_IT_number 61
_symmetry_cell_setting orthorhombic
_symmetry_space_group_name_Hall '-P 2ac 2ab'
_symmetry_space_group_name_H-M 'P b c a'
_atom_sites_solution_hydrogens geom
_atom_sites_solution_primary direct
_atom_sites_solution_secondary difmap
_audit_creation_method SHELXL-97
_cell_angle_alpha 90.00
_cell_angle_beta 90.00
_cell_angle_gamma 90.00
_cell_formula_units_Z 8
_cell_length_a 13.1459(8)
_cell_length_b 12.4292(8)
_cell_length_c 18.8824(12)
_cell_measurement_reflns_used 4968
_cell_measurement_temperature 173(2)
_cell_measurement_theta_max 53.0
_cell_measurement_theta_min 5.0
_cell_volume 3085.3(3)
_computing_cell_refinement 'SAINT, Bruker'
_computing_data_collection 'SMART, Bruker (or Siemens)'
_computing_data_reduction 'SAINT, Bruker'
_computing_molecular_graphics 'XSEED, L. Barbour (1999); http://www.lbarbour.com/xseed'
_computing_structure_refinement 'SHELXL-97 (Sheldrick, 1997)'
_computing_structure_solution 'SHELXS-97 (Sheldrick, 1990)'
_diffrn_ambient_temperature 173(2)
_diffrn_measured_fraction_theta_full 1.000
_diffrn_measured_fraction_theta_max 1.000
_diffrn_measurement_device_type 'SMART platform CCD, Bruker (or Siemens)'
_diffrn_measurement_method 'omega scans'
_diffrn_radiation_monochromator graphite
_diffrn_radiation_source 'fine-focus sealed tube'
_diffrn_radiation_type MoK\a
_diffrn_radiation_wavelength 0.71073
_diffrn_reflns_av_R_equivalents 0.0355
_diffrn_reflns_av_sigmaI/netI 0.0244
_diffrn_reflns_limit_h_max 7
_diffrn_reflns_limit_h_min -15
_diffrn_reflns_limit_k_max 14
_diffrn_reflns_limit_k_min -13
_diffrn_reflns_limit_l_max 22
_diffrn_reflns_limit_l_min -22
_diffrn_reflns_number 15316
_diffrn_reflns_theta_full 25.00
_diffrn_reflns_theta_max 25.00
_diffrn_reflns_theta_min 2.16
_exptl_absorpt_coefficient_mu 0.217
_exptl_absorpt_correction_T_max 0.9702
_exptl_absorpt_correction_T_min 0.9338
_exptl_absorpt_correction_type 'simulated psi-scans '
_exptl_absorpt_process_details 'SADABS, G. Sheldrick (1999)'
_exptl_crystal_colour colorless
_exptl_crystal_density_diffrn 1.224
_exptl_crystal_description plate
_exptl_crystal_F_000 1208
_exptl_crystal_size_max 0.32
_exptl_crystal_size_mid 0.21
_exptl_crystal_size_min 0.14
_refine_diff_density_max 0.482
_refine_diff_density_min -0.303
_refine_diff_density_rms 0.047
_refine_ls_extinction_method none
_refine_ls_goodness_of_fit_ref 1.081
_refine_ls_hydrogen_treatment mixed
_refine_ls_matrix_type full
_refine_ls_number_parameters 174
_refine_ls_number_reflns 2719
_refine_ls_number_restraints 0
_refine_ls_restrained_S_all 1.081
_refine_ls_R_factor_all 0.0608
_refine_ls_R_factor_gt 0.0424
_refine_ls_shift/su_max 0.001
_refine_ls_shift/su_mean 0.000
_refine_ls_structure_factor_coef Fsqd
_refine_ls_weighting_details 'calc w=1/[\s^2^(Fo^2^)+(0.0708P)^2^+0.6110P] where P=(Fo^2^+2Fc^2^)/3'
_refine_ls_weighting_scheme calc
_refine_ls_wR_factor_gt 0.1201
_refine_ls_wR_factor_ref 0.1276
_reflns_number_gt 2032
_reflns_number_total 2719
_reflns_threshold_expression >2sigma(I)
_cod_data_source_file ja0030257_04.cif
_cod_data_source_block g:\travis\00069\00069
_cod_database_code 4115502

loop_
_symmetry_equiv_pos_as_xyz
'x, y, z'
'-x+1/2, -y, z+1/2'
'x+1/2, -y+1/2, -z'
'-x, y+1/2, -z+1/2'
'-x, -y, -z'
'x-1/2, y, -z-1/2'
'-x-1/2, y-1/2, z'
'x, -y-1/2, z-1/2'

loop_
_atom_site_label
_atom_site_type_symbol
_atom_site_fract_x
_atom_site_fract_y
_atom_site_fract_z
_atom_site_U_iso_or_equiv
_atom_site_adp_type
_atom_site_occupancy
_atom_site_symmetry_multiplicity
_atom_site_calc_flag
_atom_site_refinement_flags
S1 S 0.07967(4) 0.01685(4) 0.15676(3) 0.0381(2) Uani 1 1 d .
O1 O 0.17939(11) -0.03395(12) 0.15925(8) 0.0426(4) Uani 1 1 d .
N1 N 0.21809(15) -0.25927(15) 0.18429(11) 0.0525(5) Uani 1 1 d .
H1A H 0.2111 -0.1903 0.1751 0.063 Uiso 1 1 calc R
H1B H 0.2732 -0.2936 0.1705 0.063 Uiso 1 1 calc R
C1 C 0.03595(15) 0.00637(16) 0.06833(11) 0.0355(5) Uani 1 1 d .
O2 O 0.00448(12) -0.03829(11) 0.20033(8) 0.0441(4) Uani 1 1 d .
N2 N 0.06288(14) -0.26062(15) 0.23975(10) 0.0490(5) Uani 1 1 d .
H2A H 0.0554 -0.1916 0.2307 0.059 Uiso 1 1 calc R
H2B H 0.0151 -0.2958 0.2627 0.059 Uiso 1 1 calc R
C2 C 0.09343(16) -0.04480(18) 0.01744(12) 0.0433(6) Uani 1 1 d .
H2 H 0.1573 -0.0754 0.0295 0.052 Uiso 1 1 calc R
O3 O 0.08488(11) 0.13165(12) 0.17206(8) 0.0433(4) Uani 1 1 d .
N3 N 0.15744(15) -0.41485(14) 0.23298(11) 0.0503(5) Uani 1 1 d .
H3A H 0.1099 -0.4498 0.2563 0.060 Uiso 1 1 calc R
H3B H 0.2127 -0.4487 0.2191 0.060 Uiso 1 1 calc R
C3 C -0.05753(17) 0.05127(19) 0.05124(12) 0.0449(6) Uani 1 1 d .
H3 H -0.0967 0.0864 0.0866 0.054 Uiso 1 1 calc R
C4 C 0.14588(17) -0.31135(17) 0.21882(12) 0.0415(5) Uani 1 1 d .
C5 C 0.1472(2) 0.0299(3) 0.41793(19) 0.0774(9) Uani 1 1 d .
C6 C 0.1377(2) 0.0181(3) 0.49034(18) 0.0719(8) Uani 1 1 d .
C7 C 0.1202(3) 0.1094(4) 0.5311(3) 0.1089(14) Uani 1 1 d .
H7 H 0.1137 0.1025 0.5810 0.131 Uiso 1 1 calc R
C8 C 0.1123(4) 0.2079(5) 0.5011(5) 0.154(3) Uani 1 1 d .
H8 H 0.1014 0.2693 0.5300 0.185 Uiso 1 1 calc R
C9 C 0.1201(4) 0.2194(4) 0.4278(5) 0.145(2) Uani 1 1 d .
H9 H 0.1125 0.2882 0.4065 0.174 Uiso 1 1 calc R
C10 C 0.1387(3) 0.1307(4) 0.3868(3) 0.1143(14) Uani 1 1 d .
H10 H 0.1459 0.1381 0.3370 0.137 Uiso 1 1 calc R
C11 C 0.1646(4) -0.0646(4) 0.3731(2) 0.1307(17) Uani 1 1 d .
H11A H 0.2306 -0.0966 0.3849 0.196 Uiso 1 1 calc R
H11B H 0.1642 -0.0428 0.3232 0.196 Uiso 1 1 calc R
H11C H 0.1106 -0.1175 0.3813 0.196 Uiso 1 1 calc R
C12 C 0.1475(3) -0.0875(3) 0.5250(2) 0.1039(12) Uani 1 1 d .
H12A H 0.1134 -0.1423 0.4962 0.156 Uiso 1 1 calc R
H12B H 0.1159 -0.0847 0.5720 0.156 Uiso 1 1 calc R
H12C H 0.2197 -0.1059 0.5299 0.156 Uiso 1 1 calc R

loop_
_atom_site_aniso_label
_atom_site_aniso_U_11
_atom_site_aniso_U_22
_atom_site_aniso_U_33
_atom_site_aniso_U_23
_atom_site_aniso_U_13
_atom_site_aniso_U_12
S1 0.0354(3) 0.0364(3) 0.0426(3) -0.0009(2) 0.0012(2) -0.0004(2)
O1 0.0354(9) 0.0422(9) 0.0502(9) -0.0004(7) -0.0042(7) 0.0028(6)
N1 0.0469(12) 0.0387(10) 0.0719(14) 0.0057(10) 0.0162(10) 0.0034(9)
C1 0.0301(11) 0.0329(11) 0.0435(12) 0.0001(9) 0.0011(9) -0.0027(9)
O2 0.0432(9) 0.0419(9) 0.0472(9) 0.0027(7) 0.0068(7) -0.0004(7)
N2 0.0450(11) 0.0383(10) 0.0638(13) 0.0058(9) 0.0135(10) 0.0026(9)
C2 0.0313(12) 0.0467(13) 0.0518(14) -0.0024(10) 0.0002(10) 0.0088(10)
O3 0.0419(9) 0.0363(8) 0.0518(9) -0.0045(7) 0.0014(7) -0.0025(7)
N3 0.0446(12) 0.0394(11) 0.0668(13) 0.0050(9) 0.0152(10) 0.0027(8)
C3 0.0363(13) 0.0518(13) 0.0465(13) -0.0077(11) 0.0033(10) 0.0101(10)
C4 0.0402(13) 0.0388(12) 0.0456(13) -0.0008(10) 0.0013(10) 0.0001(10)
C5 0.066(2) 0.078(2) 0.088(2) -0.0068(18) -0.0117(17) 0.0057(17)
C6 0.0429(16) 0.099(2) 0.074(2) -0.0054(18) -0.0150(14) -0.0001(15)
C7 0.050(2) 0.124(4) 0.153(4) -0.050(3) -0.023(2) 0.014(2)
C8 0.067(3) 0.119(5) 0.276(8) -0.107(6) -0.029(4) 0.011(3)
C9 0.079(3) 0.077(3) 0.278(8) -0.002(5) -0.016(5) 0.000(2)
C10 0.079(3) 0.109(3) 0.154(4) 0.038(3) -0.004(3) 0.004(2)
C11 0.141(4) 0.152(4) 0.099(3) -0.036(3) -0.018(3) 0.034(3)
C12 0.074(2) 0.138(3) 0.099(3) 0.021(2) -0.022(2) -0.005(2)

loop_
_atom_type_symbol
_atom_type_description
_atom_type_scat_dispersion_real
_atom_type_scat_dispersion_imag
_atom_type_scat_source
C C 0.0033 0.0016 'International Tables Vol C Tables 4.2.6.8 and 6.1.1.4'
H H 0.0000 0.0000 'International Tables Vol C Tables 4.2.6.8 and 6.1.1.4'
N N 0.0061 0.0033 'International Tables Vol C Tables 4.2.6.8 and 6.1.1.4'
O O 0.0106 0.0060 'International Tables Vol C Tables 4.2.6.8 and 6.1.1.4'
S S 0.1246 0.1234 'International Tables Vol C Tables 4.2.6.8 and 6.1.1.4'

loop_
_geom_angle_atom_site_label_1
_geom_angle_atom_site_label_2
_geom_angle_atom_site_label_3
_geom_angle
_geom_angle_site_symmetry_1
_geom_angle_site_symmetry_3
O1 S1 O2 112.87(9) . .
O1 S1 O3 112.08(9) . .
O2 S1 O3 112.36(9) . .
O1 S1 C1 106.91(9) . .
O2 S1 C1 106.12(9) . .
O3 S1 C1 105.91(9) . .
C2 C1 C3 120.6(2) . .
C2 C1 S1 120.90(16) . .
C3 C1 S1 118.50(16) . .
C1 C2 C3 119.6(2) . 5
C2 C3 C1 119.8(2) 5 .
N2 C4 N1 120.5(2) . .
N2 C4 N3 119.9(2) . .
N1 C4 N3 119.6(2) . .
C6 C5 C10 120.5(4) . .
C6 C5 C11 120.1(4) . .
C10 C5 C11 119.4(4) . .
C5 C6 C7 118.5(4) . .
C5 C6 C12 121.8(3) . .
C7 C6 C12 119.7(4) . .
C8 C7 C6 121.3(5) . .
C7 C8 C9 120.2(5) . .
C10 C9 C8 119.4(6) . .
C9 C10 C5 120.1(5) . .

loop_
_geom_bond_atom_site_label_1
_geom_bond_atom_site_label_2
_geom_bond_distance
_geom_bond_site_symmetry_2
S1 O1 1.4558(15) .
S1 O2 1.4571(15) .
S1 O3 1.4574(15) .
S1 C1 1.771(2) .
N1 C4 1.321(3) .
C1 C2 1.378(3) .
C1 C3 1.388(3) .
N2 C4 1.321(3) .
C2 C3 1.382(3) 5
N3 C4 1.323(3) .
C3 C2 1.382(3) 5
C5 C6 1.381(5) .
C5 C10 1.389(5) .
C5 C11 1.465(5) .
C6 C7 1.391(5) .
C6 C12 1.473(5) .
C7 C8 1.352(8) .
C8 C9 1.396(8) .
C9 C10 1.369(7) .
